data_1567504
loop_
_publ_author_name
'Pokhrel, Indira'
'Reddy, Guda Dinneswara'
'Kwon, Taejin'
'Choi, Eungyeong'
'Chun, Yu Sung'
'Lee, Sang Tak'
'Sung, Bong June'
'Lee, Duck Hyung'
'Bin Oh, Han'
'Yoon, Kyung Byung'

_publ_section_title
;
 Insights into the directions to increase turnover frequency and turnover
 number during photochemical water oxidation with molecular Ru catalysts
;
_journal_issue 10
_journal_name_full 'Energy &amp; Environmental Science'
_journal_page_first 4259
_journal_page_last 4288
_journal_paper_doi 10.1039/D2EE01128J
_journal_volume 15
_journal_year 2022
_chemical_formula_moiety 'C24 H24 N10 Ru, 2(Cl O4)'
_chemical_formula_sum 'C24 H24 Cl2 N10 O8 Ru'
_chemical_formula_weight 752.50
_space_group_crystal_system monoclinic
_space_group_IT_number 15
_space_group_name_Hall '-C 2yc'
_space_group_name_H-M_alt 'C 1 2/c 1'
_atom_sites_solution_hydrogens geom
_audit_creation_method SHELXL-2014
_audit_update_record
;
2018-06-11 deposited with the CCDC.	2022-08-15 downloaded from the CCDC.
;
_cell_angle_alpha 90
_cell_angle_beta 90.8990(10)
_cell_angle_gamma 90
_cell_formula_units_Z 4
_cell_length_a 17.8962(5)
_cell_length_b 10.2796(3)
_cell_length_c 15.9597(5)
_cell_measurement_reflns_used 9813
_cell_measurement_temperature 223(2)
_cell_measurement_theta_max 28.31
_cell_measurement_theta_min 2.61
_cell_volume 2935.68(15)
_computing_cell_refinement 'Bruker SAINT'
_computing_data_collection 'Bruker APEX2'
_computing_data_reduction 'Bruker SAINT'
_computing_molecular_graphics 'Bruker SHELXTL'
_computing_publication_material 'Bruker SHELXTL'
_computing_structure_refinement 'SHELXL-2014 (Sheldrick, 2014)'
_computing_structure_solution 'Bruker SHELXTL'
_diffrn_ambient_temperature 223(2)
_diffrn_measured_fraction_theta_full 0.999
_diffrn_measured_fraction_theta_max 0.999
_diffrn_measurement_device_type 'PHOTON 100 CMOS'
_diffrn_measurement_method '\f and \w scans'
_diffrn_radiation_type MoK\a
_diffrn_radiation_wavelength 0.71073
_diffrn_reflns_av_R_equivalents 0.0336
_diffrn_reflns_av_unetI/netI 0.0143
_diffrn_reflns_Laue_measured_fraction_full 0.999
_diffrn_reflns_Laue_measured_fraction_max 0.999
_diffrn_reflns_limit_h_max 23
_diffrn_reflns_limit_h_min -23
_diffrn_reflns_limit_k_max 13
_diffrn_reflns_limit_k_min -13
_diffrn_reflns_limit_l_max 21
_diffrn_reflns_limit_l_min -21
_diffrn_reflns_number 44615
_diffrn_reflns_point_group_measured_fraction_full 0.999
_diffrn_reflns_point_group_measured_fraction_max 0.999
_diffrn_reflns_theta_full 25.242
_diffrn_reflns_theta_max 28.348
_diffrn_reflns_theta_min 2.276
_exptl_absorpt_coefficient_mu 0.783
_exptl_absorpt_correction_T_max 0.7457
_exptl_absorpt_correction_T_min 0.7054
_exptl_absorpt_correction_type multi-scan
_exptl_absorpt_process_details 'Bruker SADABS'
_exptl_crystal_colour brown
_exptl_crystal_density_diffrn 1.703
_exptl_crystal_description Rod
_exptl_crystal_F_000 1520
_exptl_crystal_size_max 0.240
_exptl_crystal_size_mid 0.200
_exptl_crystal_size_min 0.130
_refine_diff_density_max 1.096
_refine_diff_density_min -0.750
_refine_diff_density_rms 0.103
_refine_ls_extinction_method none
_refine_ls_goodness_of_fit_ref 1.141
_refine_ls_hydrogen_treatment constr
_refine_ls_matrix_type full
_refine_ls_number_parameters 205
_refine_ls_number_reflns 3670
_refine_ls_number_restraints 0
_refine_ls_restrained_S_all 1.141
_refine_ls_R_factor_all 0.0413
_refine_ls_R_factor_gt 0.0366
_refine_ls_shift/su_max 0.000
_refine_ls_shift/su_mean 0.000
_refine_ls_structure_factor_coef Fsqd
_refine_ls_weighting_details 'w=1/[\s^2^(Fo^2^)+(0.1000P)^2^] where P=(Fo^2^+2Fc^2^)/3'
_refine_ls_weighting_scheme calc
_refine_ls_wR_factor_gt 0.1199
_refine_ls_wR_factor_ref 0.1283
_reflns_Friedel_coverage 0.000
_reflns_number_gt 3347
_reflns_number_total 3670
_reflns_threshold_expression 'I > 2\s(I)'
_cod_data_source_file d2ee01128j2.cif
_cod_data_source_block No1
_cod_depositor_comments
;
The following automatic conversions were performed:

data item '_exptl_absorpt_correction_type' value 'Multi-scan' was
changed to 'multi-scan' in accordance with the
/home/data/users/saulius/crontab/automatic-downloads/rss-feeds/RSC/lib/dictionaries/cif_core.dic
dictionary named 'cif_core.dic' version 2.4.2 last updated on
2011-04-26.

Automatic conversion script
Id: cif_fix_values 7556 2019-12-06 15:28:31Z antanas 

 Adding full bibliography for 1567503--1567505.cif.
;
_cod_original_sg_symbol_H-M 'C 2/c'
_cod_database_code 1567504
_shelx_space_group_comment
; 
The symmetry employed for this shelxl refinement is uniquely defined 
by the following loop, which should always be used as a source of 
symmetry information in preference to the above space-group names. 
They are only intended as comments. 
;
_shelx_estimated_absorpt_t_min 0.834
_shelx_estimated_absorpt_t_max 0.905
_shelxl_version_number 2014-3

loop_
_space_group_symop_operation_xyz
'x, y, z'
'-x, y, -z+1/2'
'x+1/2, y+1/2, z'
'-x+1/2, y+1/2, -z+1/2'
'-x, -y, -z'
'x, -y, z-1/2'
'-x+1/2, -y+1/2, -z'
'x+1/2, -y+1/2, z-1/2'

loop_
_atom_site_label
_atom_site_type_symbol
_atom_site_fract_x
_atom_site_fract_y
_atom_site_fract_z
_atom_site_U_iso_or_equiv
_atom_site_adp_type
_atom_site_occupancy
_atom_site_site_symmetry_order
_atom_site_calc_flag
_atom_site_refinement_flags_posn
_atom_site_refinement_flags_adp
_atom_site_refinement_flags_occupancy
_atom_site_disorder_assembly
_atom_site_disorder_group
Ru1 Ru 1.0000 0.02193(2) 0.2500 0.02084(12) Uani 1 2 d S T P . .
N1 N 1.04074(10) -0.0761(2) 0.14440(11) 0.0263(4) Uani 1 1 d . . . . .
C1 C 1.04756(13) -0.1916(3) 0.10672(15) 0.0339(5) Uani 1 1 d . . . . .
H1 H 1.0311 -0.2709 0.1293 0.041 Uiso 1 1 calc R U . . .
C2 C 1.08295(15) -0.1788(3) 0.02815(15) 0.0402(6) Uani 1 1 d . . . . .
H2 H 1.0944 -0.2454 -0.0099 0.048 Uiso 1 1 calc R U . . .
C3 C 1.09672(15) -0.0494(3) 0.01979(16) 0.0371(6) Uani 1 1 d . . . . .
H3 H 1.1197 -0.0093 -0.0261 0.045 Uiso 1 1 calc R U . . .
N2 N 1.07151(12) 0.0121(2) 0.08935(14) 0.0282(4) Uani 1 1 d . . . . .
C4 C 1.06570(12) 0.1451(2) 0.10741(14) 0.0279(5) Uani 1 1 d . . . . .
C5 C 1.09159(15) 0.2463(3) 0.05869(16) 0.0412(7) Uani 1 1 d . . . . .
H5 H 1.1175 0.2309 0.0089 0.049 Uiso 1 1 calc R U . . .
C6 C 1.07757(16) 0.3712(3) 0.08651(17) 0.0457(7) Uani 1 1 d . . . . .
H6 H 1.0926 0.4424 0.0539 0.055 Uiso 1 1 calc R U . . .
C7 C 1.04151(15) 0.3936(3) 0.16218(17) 0.0411(6) Uani 1 1 d . . . . .
H7 H 1.0330 0.4790 0.1809 0.049 Uiso 1 1 calc R U . . .
C8 C 1.01851(13) 0.2886(2) 0.20909(14) 0.0304(5) Uani 1 1 d . . . . .
N3 N 1.03067(10) 0.16634(19) 0.17929(11) 0.0251(4) Uani 1 1 d . . . . .
N4 N 0.89241(11) 0.01488(18) 0.19904(13) 0.0252(4) Uani 1 1 d . . . . .
C9 C 0.84636(12) 0.1124(2) 0.18376(14) 0.0300(5) Uani 1 1 d . . . . .
H9 H 0.8576 0.2005 0.1937 0.036 Uiso 1 1 calc R U . . .
N5 N 0.78112(11) 0.0685(2) 0.15207(13) 0.0336(4) Uani 1 1 d . . . . .
C10 C 0.78527(14) -0.0636(3) 0.14713(17) 0.0361(5) Uani 1 1 d . . . . .
H10 H 0.7478 -0.1206 0.1275 0.043 Uiso 1 1 calc R U . . .
C11 C 0.85497(12) -0.0967(2) 0.17647(15) 0.0301(5) Uani 1 1 d . . . . .
H11 H 0.8741 -0.1816 0.1805 0.036 Uiso 1 1 calc R U . . .
C12 C 0.71655(14) 0.1487(3) 0.1302(2) 0.0544(8) Uani 1 1 d . . . . .
H12A H 0.6747 0.1244 0.1648 0.082 Uiso 1 1 calc R U . . .
H12B H 0.7033 0.1356 0.0716 0.082 Uiso 1 1 calc R U . . .
H12C H 0.7287 0.2396 0.1396 0.082 Uiso 1 1 calc R U . . .
Cl1 Cl 0.33387(6) 0.02150(6) 0.12981(6) 0.0537(2) Uani 1 1 d . . . . .
O1 O 0.3503(3) -0.0711(5) 0.0691(3) 0.162(2) Uani 1 1 d . . . . .
O2 O 0.2810(3) 0.1048(4) 0.1077(5) 0.213(3) Uani 1 1 d . . . . .
O3 O 0.3185(3) -0.0547(5) 0.1974(3) 0.148(2) Uani 1 1 d . . . . .
O4 O 0.39849(19) 0.0958(3) 0.1499(4) 0.1397(18) Uani 1 1 d . . . . .

loop_
_atom_site_aniso_label
_atom_site_aniso_U_11
_atom_site_aniso_U_22
_atom_site_aniso_U_33
_atom_site_aniso_U_23
_atom_site_aniso_U_13
_atom_site_aniso_U_12
Ru1 0.02205(17) 0.01933(18) 0.02117(17) 0.000 0.00114(10) 0.000
N1 0.0255(8) 0.0301(11) 0.0234(9) 0.0001(8) 0.0005(6) 0.0011(7)
C1 0.0365(12) 0.0307(12) 0.0345(12) -0.0049(10) -0.0007(9) 0.0049(10)
C2 0.0453(14) 0.0447(15) 0.0307(12) -0.0085(11) 0.0010(10) 0.0133(12)
C3 0.0366(13) 0.0512(15) 0.0237(11) -0.0009(11) 0.0043(9) 0.0056(12)
N2 0.0269(10) 0.0342(11) 0.0236(10) 0.0015(7) 0.0036(8) 0.0008(7)
C4 0.0266(10) 0.0318(12) 0.0252(10) 0.0033(9) 0.0004(8) -0.0031(8)
C5 0.0441(14) 0.0446(17) 0.0352(14) 0.0095(12) 0.0080(11) -0.0107(12)
C6 0.0579(16) 0.0374(15) 0.0419(14) 0.0136(12) 0.0017(12) -0.0131(12)
C7 0.0483(14) 0.0254(12) 0.0497(15) 0.0074(11) 0.0005(11) -0.0045(10)
C8 0.0329(11) 0.0244(11) 0.0340(12) 0.0026(9) -0.0031(9) -0.0003(9)
N3 0.0252(8) 0.0245(9) 0.0255(9) 0.0048(7) -0.0007(7) -0.0019(7)
N4 0.0238(10) 0.0283(10) 0.0237(10) -0.0011(7) 0.0007(8) -0.0004(7)
C9 0.0293(11) 0.0291(12) 0.0315(11) -0.0024(9) -0.0004(8) 0.0035(9)
N5 0.0251(9) 0.0379(12) 0.0375(11) -0.0030(9) -0.0047(8) 0.0036(9)
C10 0.0283(11) 0.0368(14) 0.0431(14) -0.0039(12) -0.0026(10) -0.0046(10)
C11 0.0310(11) 0.0267(11) 0.0326(11) -0.0025(9) 0.0025(9) -0.0021(9)
C12 0.0341(13) 0.0510(18) 0.077(2) 0.0044(16) -0.0147(13) 0.0110(12)
Cl1 0.0860(6) 0.0284(4) 0.0474(5) 0.0002(3) 0.0224(4) 0.0023(3)
O1 0.255(6) 0.104(3) 0.129(4) -0.075(3) 0.075(4) -0.026(4)
O2 0.138(4) 0.075(3) 0.423(10) -0.020(5) -0.134(5) 0.033(3)
O3 0.234(6) 0.118(4) 0.092(3) 0.014(3) 0.058(3) -0.055(4)
O4 0.086(2) 0.0466(18) 0.287(6) -0.021(3) 0.014(3) -0.0041(16)

loop_
_atom_type_symbol
_atom_type_description
_atom_type_scat_dispersion_real
_atom_type_scat_dispersion_imag
_atom_type_scat_source
C C 0.0033 0.0016 'International Tables Vol C Tables 4.2.6.8 and 6.1.1.4'
H H 0.0000 0.0000 'International Tables Vol C Tables 4.2.6.8 and 6.1.1.4'
N N 0.0061 0.0033 'International Tables Vol C Tables 4.2.6.8 and 6.1.1.4'
O O 0.0106 0.0060 'International Tables Vol C Tables 4.2.6.8 and 6.1.1.4'
Cl Cl 0.1484 0.1585 'International Tables Vol C Tables 4.2.6.8 and 6.1.1.4'
Ru Ru -1.2594 0.8363 'International Tables Vol C Tables 4.2.6.8 and 6.1.1.4'

loop_
_geom_angle_atom_site_label_1
_geom_angle_atom_site_label_2
_geom_angle_atom_site_label_3
_geom_angle
_geom_angle_site_symmetry_1
_geom_angle_site_symmetry_3
_geom_angle_publ_flag
N3 Ru1 N3 80.76(11) 2_755 . ?
N3 Ru1 N4 89.17(7) 2_755 . ?
N3 Ru1 N4 93.87(7) . . ?
N3 Ru1 N4 93.87(7) 2_755 2_755 ?
N3 Ru1 N4 89.17(7) . 2_755 ?
N4 Ru1 N4 176.01(10) . 2_755 ?
N3 Ru1 N1 78.27(7) 2_755 2_755 ?
N3 Ru1 N1 158.91(8) . 2_755 ?
N4 Ru1 N1 88.06(7) . 2_755 ?
N4 Ru1 N1 90.02(7) 2_755 2_755 ?
N3 Ru1 N1 158.91(8) 2_755 . ?
N3 Ru1 N1 78.27(7) . . ?
N4 Ru1 N1 90.02(7) . . ?
N4 Ru1 N1 88.06(7) 2_755 . ?
N1 Ru1 N1 122.77(11) 2_755 . ?
C1 N1 N2 104.84(19) . . ?
C1 N1 Ru1 145.14(17) . . ?
N2 N1 Ru1 109.98(14) . . ?
N1 C1 C2 111.1(2) . . ?
N1 C1 H1 124.5 . . ?
C2 C1 H1 124.5 . . ?
C3 C2 C1 105.2(2) . . ?
C3 C2 H2 127.4 . . ?
C1 C2 H2 127.4 . . ?
C2 C3 N2 108.1(2) . . ?
C2 C3 H3 125.9 . . ?
N2 C3 H3 125.9 . . ?
C3 N2 N1 110.8(2) . . ?
C3 N2 C4 130.3(2) . . ?
N1 N2 C4 118.50(19) . . ?
N3 C4 C5 121.8(2) . . ?
N3 C4 N2 111.9(2) . . ?
C5 C4 N2 126.3(2) . . ?
C4 C5 C6 117.0(2) . . ?
C4 C5 H5 121.5 . . ?
C6 C5 H5 121.5 . . ?
C5 C6 C7 121.3(2) . . ?
C5 C6 H6 119.4 . . ?
C7 C6 H6 119.4 . . ?
C8 C7 C6 119.0(3) . . ?
C8 C7 H7 120.5 . . ?
C6 C7 H7 120.5 . . ?
N3 C8 C7 118.8(2) . . ?
N3 C8 C8 112.70(12) . 2_755 ?
C7 C8 C8 128.50(15) . 2_755 ?
C4 N3 C8 122.1(2) . . ?
C4 N3 Ru1 120.93(16) . . ?
C8 N3 Ru1 116.90(15) . . ?
C9 N4 C11 106.6(2) . . ?
C9 N4 Ru1 128.18(16) . . ?
C11 N4 Ru1 125.22(16) . . ?
N4 C9 N5 110.5(2) . . ?
N4 C9 H9 124.7 . . ?
N5 C9 H9 124.7 . . ?
C9 N5 C10 108.01(19) . . ?
C9 N5 C12 125.5(2) . . ?
C10 N5 C12 126.4(2) . . ?
N5 C10 C11 106.1(2) . . ?
N5 C10 H10 126.9 . . ?
C11 C10 H10 126.9 . . ?
C10 C11 N4 108.7(2) . . ?
C10 C11 H11 125.6 . . ?
N4 C11 H11 125.6 . . ?
N5 C12 H12A 109.5 . . ?
N5 C12 H12B 109.5 . . ?
H12A C12 H12B 109.5 . . ?
N5 C12 H12C 109.5 . . ?
H12A C12 H12C 109.5 . . ?
H12B C12 H12C 109.5 . . ?
O2 Cl1 O3 115.5(5) . . ?
O2 Cl1 O1 114.6(4) . . ?
O3 Cl1 O1 101.8(3) . . ?
O2 Cl1 O4 106.8(3) . . ?
O3 Cl1 O4 107.7(3) . . ?
O1 Cl1 O4 110.2(3) . . ?

loop_
_geom_bond_atom_site_label_1
_geom_bond_atom_site_label_2
_geom_bond_distance
_geom_bond_site_symmetry_2
_geom_bond_publ_flag
Ru1 N3 1.9488(18) 2_755 ?
Ru1 N3 1.9488(18) . ?
Ru1 N4 2.080(2) . ?
Ru1 N4 2.080(2) 2_755 ?
Ru1 N1 2.1037(19) 2_755 ?
Ru1 N1 2.1037(19) . ?
N1 C1 1.338(3) . ?
N1 N2 1.383(3) . ?
C1 C2 1.420(3) . ?
C1 H1 0.9400 . ?
C2 C3 1.360(4) . ?
C2 H2 0.9400 . ?
C3 N2 1.360(3) . ?
C3 H3 0.9400 . ?
N2 C4 1.402(3) . ?
C4 N3 1.334(3) . ?
C4 C5 1.383(3) . ?
C5 C6 1.383(4) . ?
C5 H5 0.9400 . ?
C6 C7 1.397(4) . ?
C6 H6 0.9400 . ?
C7 C8 1.381(3) . ?
C7 H7 0.9400 . ?
C8 N3 1.362(3) . ?
C8 C8 1.473(5) 2_755 ?
N4 C9 1.318(3) . ?
N4 C11 1.373(3) . ?
C9 N5 1.343(3) . ?
C9 H9 0.9400 . ?
N5 C10 1.363(4) . ?
N5 C12 1.458(3) . ?
C10 C11 1.368(3) . ?
C10 H10 0.9400 . ?
C11 H11 0.9400 . ?
C12 H12A 0.9700 . ?
C12 H12B 0.9700 . ?
C12 H12C 0.9700 . ?
Cl1 O2 1.320(4) . ?
Cl1 O3 1.365(4) . ?
Cl1 O1 1.393(4) . ?
Cl1 O4 1.418(4) . ?

loop_
_geom_torsion_atom_site_label_1
_geom_torsion_atom_site_label_2
_geom_torsion_atom_site_label_3
_geom_torsion_atom_site_label_4
_geom_torsion
_geom_torsion_site_symmetry_1
_geom_torsion_site_symmetry_2
_geom_torsion_site_symmetry_3
_geom_torsion_site_symmetry_4
_geom_torsion_publ_flag
N2 N1 C1 C2 0.4(3) . . . . ?
Ru1 N1 C1 C2 177.90(19) . . . . ?
N1 C1 C2 C3 -0.5(3) . . . . ?
C1 C2 C3 N2 0.3(3) . . . . ?
C2 C3 N2 N1 0.0(3) . . . . ?
C2 C3 N2 C4 -172.8(2) . . . . ?
C1 N1 N2 C3 -0.2(3) . . . . ?
Ru1 N1 N2 C3 -178.70(17) . . . . ?
C1 N1 N2 C4 173.5(2) . . . . ?
Ru1 N1 N2 C4 -5.0(2) . . . . ?
C3 N2 C4 N3 173.4(2) . . . . ?
N1 N2 C4 N3 1.1(3) . . . . ?
C3 N2 C4 C5 -6.2(4) . . . . ?
N1 N2 C4 C5 -178.5(2) . . . . ?
N3 C4 C5 C6 -1.9(4) . . . . ?
N2 C4 C5 C6 177.6(2) . . . . ?
C4 C5 C6 C7 2.5(4) . . . . ?
C5 C6 C7 C8 -1.0(4) . . . . ?
C6 C7 C8 N3 -1.1(4) . . . . ?
C6 C7 C8 C8 178.4(3) . . . 2_755 ?
C5 C4 N3 C8 -0.2(3) . . . . ?
N2 C4 N3 C8 -179.8(2) . . . . ?
C5 C4 N3 Ru1 -176.34(17) . . . . ?
N2 C4 N3 Ru1 4.1(3) . . . . ?
C7 C8 N3 C4 1.7(3) . . . . ?
C8 C8 N3 C4 -177.8(2) 2_755 . . . ?
C7 C8 N3 Ru1 178.02(17) . . . . ?
C8 C8 N3 Ru1 -1.5(3) 2_755 . . . ?
C11 N4 C9 N5 -0.2(3) . . . . ?
Ru1 N4 C9 N5 -178.80(15) . . . . ?
N4 C9 N5 C10 0.3(3) . . . . ?
N4 C9 N5 C12 178.1(2) . . . . ?
C9 N5 C10 C11 -0.3(2) . . . . ?
C12 N5 C10 C11 -178.0(3) . . . . ?
N5 C10 C11 N4 0.1(3) . . . . ?
C9 N4 C11 C10 0.1(3) . . . . ?
Ru1 N4 C11 C10 178.69(16) . . . . ?
